data_4001843
loop_
_publ_author_name
'Coyle, Jason P.'
'Gordon, Peter G.'
'Wells, Adam P.'
'Mandia, David J.'
'Sirianni, Eric R.'
'Yap, Glenn P. A.'
'Barry, Se T.'

_publ_section_title
;
 Thermally Robust Gold and Silver Iminopyrrolidinates for Chemical Vapor
 Deposition of Metal Films
;
_journal_issue 22
_journal_name_full 'Chemistry of Materials'
_journal_page_first 4566
_journal_paper_doi 10.1021/cm402658c
_journal_volume 25
_journal_year 2013
_chemical_formula_sum 'C20 H38 Ag2 N4'
_chemical_formula_weight 550.28
_chemical_name_systematic
; 
 ? 
;
_space_group_IT_number 14
_symmetry_cell_setting monoclinic
_symmetry_space_group_name_Hall '-P 2ybc'
_symmetry_space_group_name_H-M 'P 1 21/c 1'
_atom_sites_solution_hydrogens geom
_atom_sites_solution_primary direct
_atom_sites_solution_secondary difmap
_audit_creation_method SHELXL-97
_cell_angle_alpha 90.00
_cell_angle_beta 106.047(13)
_cell_angle_gamma 90.00
_cell_formula_units_Z 2
_cell_length_a 10.124(10)
_cell_length_b 9.681(9)
_cell_length_c 12.008(12)
_cell_measurement_reflns_used 6708
_cell_measurement_temperature 200(2)
_cell_measurement_theta_max 27.67
_cell_measurement_theta_min 2.75
_cell_volume 1131.1(19)
_computing_cell_refinement 'Bruker SAINT'
_computing_data_collection 'Bruker APEX2'
_computing_data_reduction 'Bruker SAINT'
_computing_molecular_graphics 'Bruker SHELXTL'
_computing_publication_material 'Bruker SHELXTL'
_computing_structure_refinement 'SHELXL-97 (Sheldrick, 2008)'
_computing_structure_solution 'SHELXS-97 (Sheldrick, 2008)'
_diffrn_ambient_temperature 200(2)
_diffrn_detector_area_resol_mean 8.33
_diffrn_measured_fraction_theta_full 0.986
_diffrn_measured_fraction_theta_max 0.965
_diffrn_measurement_device_type 'Bruker AXS APEX diffractometer'
_diffrn_measurement_method '\f and \w scans'
_diffrn_radiation_monochromator graphite
_diffrn_radiation_source 'fine-focus sealed tube'
_diffrn_radiation_type MoK\a
_diffrn_radiation_wavelength 0.71073
_diffrn_reflns_av_R_equivalents 0.0522
_diffrn_reflns_av_sigmaI/netI 0.0375
_diffrn_reflns_limit_h_max 13
_diffrn_reflns_limit_h_min -13
_diffrn_reflns_limit_k_max 12
_diffrn_reflns_limit_k_min -12
_diffrn_reflns_limit_l_max 15
_diffrn_reflns_limit_l_min -15
_diffrn_reflns_number 11720
_diffrn_reflns_theta_full 25.00
_diffrn_reflns_theta_max 27.89
_diffrn_reflns_theta_min 2.09
_exptl_absorpt_coefficient_mu 1.742
_exptl_absorpt_correction_T_max 0.7680
_exptl_absorpt_correction_T_min 0.7526
_exptl_absorpt_correction_type multi-scan
_exptl_absorpt_process_details 'APEX2 (Bruker, 2007)'
_exptl_crystal_colour colourless
_exptl_crystal_density_diffrn 1.616
_exptl_crystal_density_method 'not measured'
_exptl_crystal_description block
_exptl_crystal_F_000 560
_exptl_crystal_size_max 0.17
_exptl_crystal_size_mid 0.17
_exptl_crystal_size_min 0.16
_refine_diff_density_max 0.777
_refine_diff_density_min -0.622
_refine_diff_density_rms 0.085
_refine_ls_extinction_method none
_refine_ls_goodness_of_fit_ref 1.082
_refine_ls_hydrogen_treatment constr
_refine_ls_matrix_type full
_refine_ls_number_parameters 123
_refine_ls_number_reflns 2608
_refine_ls_number_restraints 0
_refine_ls_restrained_S_all 1.082
_refine_ls_R_factor_all 0.0273
_refine_ls_R_factor_gt 0.0235
_refine_ls_shift/su_max 0.001
_refine_ls_shift/su_mean 0.000
_refine_ls_structure_factor_coef Fsqd
_refine_ls_weighting_details 'calc w=1/[\s^2^(Fo^2^)+(0.0179P)^2^+0.3178P] where P=(Fo^2^+2Fc^2^)/3'
_refine_ls_weighting_scheme calc
_refine_ls_wR_factor_gt 0.0564
_refine_ls_wR_factor_ref 0.0588
_reflns_number_gt 2304
_reflns_number_total 2608
_reflns_threshold_expression >2sigma(I)
_cod_data_source_file cm402658c_si_004.cif
_cod_data_source_block seab061
_cod_depositor_comments
;
The following automatic conversions were performed:

'_symmetry_cell_setting' value 'Monoclinic' changed to 'monoclinic'
according to /home/saulius/struct/CIF-dictionaries/cif_core.dic
dictionary named 'cif_core.dic' version 2.4.2 from 2011-04-26.

Automatic conversion script
Id: cif_fix_values 1891 2012-01-12 08:04:46Z andrius 
;
_cod_original_cell_volume 1131.0(19)
_cod_original_sg_symbol_H-M P2(1)/c
_cod_database_code 4001843

loop_
_symmetry_equiv_pos_as_xyz
'x, y, z'
'-x, y+1/2, -z+1/2'
'-x, -y, -z'
'x, -y-1/2, z-1/2'

loop_
_atom_site_label
_atom_site_type_symbol
_atom_site_fract_x
_atom_site_fract_y
_atom_site_fract_z
_atom_site_U_iso_or_equiv
_atom_site_adp_type
_atom_site_occupancy
_atom_site_symmetry_multiplicity
_atom_site_calc_flag
_atom_site_refinement_flags
Ag Ag 0.631758(16) 0.469813(17) 0.509795(13) 0.02857(8) Uani 1 1 d .
N1 N 0.54055(18) 0.30208(19) 0.40858(15) 0.0289(4) Uani 1 1 d .
N2 N 0.30958(17) 0.35352(19) 0.38656(15) 0.0290(4) Uani 1 1 d .
C1 C 0.6272(2) 0.2011(2) 0.36938(19) 0.0318(5) Uani 1 1 d .
C2 C 0.5306(3) 0.0798(3) 0.3283(3) 0.0490(7) Uani 1 1 d .
H2B H 0.5346 0.0140 0.3923 0.059 Uiso 1 1 calc R
H2C H 0.5531 0.0303 0.2638 0.059 Uiso 1 1 calc R
C3 C 0.3890(3) 0.1489(3) 0.2879(2) 0.0440(6) Uani 1 1 d .
H3A H 0.3666 0.1750 0.2050 0.053 Uiso 1 1 calc R
H3B H 0.3159 0.0878 0.3001 0.053 Uiso 1 1 calc R
C4 C 0.4078(2) 0.2762(2) 0.36551(17) 0.0278(4) Uani 1 1 d .
C5 C 0.7506(3) 0.1629(3) 0.4704(2) 0.0487(7) Uani 1 1 d .
H5A H 0.7184 0.1294 0.5353 0.073 Uiso 1 1 calc R
H5B H 0.8085 0.2446 0.4948 0.073 Uiso 1 1 calc R
H5C H 0.8040 0.0904 0.4460 0.073 Uiso 1 1 calc R
C6 C 0.6779(3) 0.2610(3) 0.2720(2) 0.0449(6) Uani 1 1 d .
H6A H 0.5994 0.2786 0.2046 0.067 Uiso 1 1 calc R
H6B H 0.7406 0.1953 0.2508 0.067 Uiso 1 1 calc R
H6C H 0.7266 0.3478 0.2977 0.067 Uiso 1 1 calc R
C7 C 0.1610(2) 0.3192(3) 0.3431(2) 0.0336(5) Uani 1 1 d .
C8 C 0.1251(3) 0.1859(3) 0.3962(3) 0.0520(7) Uani 1 1 d .
H8A H 0.1607 0.1067 0.3627 0.078 Uiso 1 1 calc R
H8B H 0.0250 0.1781 0.3797 0.078 Uiso 1 1 calc R
H8C H 0.1665 0.1875 0.4802 0.078 Uiso 1 1 calc R
C9 C 0.1102(3) 0.3137(4) 0.2111(2) 0.0550(8) Uani 1 1 d .
H9A H 0.1493 0.2326 0.1830 0.083 Uiso 1 1 calc R
H9B H 0.1390 0.3976 0.1785 0.083 Uiso 1 1 calc R
H9C H 0.0097 0.3074 0.1870 0.083 Uiso 1 1 calc R
C10 C 0.0839(3) 0.4358(3) 0.3839(3) 0.0568(8) Uani 1 1 d .
H10A H 0.1026 0.5234 0.3504 0.085 Uiso 1 1 calc R
H10B H 0.1146 0.4418 0.4687 0.085 Uiso 1 1 calc R
H10C H -0.0151 0.4169 0.3589 0.085 Uiso 1 1 calc R

loop_
_atom_site_aniso_label
_atom_site_aniso_U_11
_atom_site_aniso_U_22
_atom_site_aniso_U_33
_atom_site_aniso_U_23
_atom_site_aniso_U_13
_atom_site_aniso_U_12
Ag 0.02577(11) 0.02831(12) 0.02949(11) -0.00900(6) 0.00406(7) 0.00145(6)
N1 0.0292(9) 0.0273(10) 0.0296(9) -0.0085(7) 0.0068(7) 0.0018(8)
N2 0.0256(8) 0.0295(10) 0.0303(9) -0.0083(8) 0.0048(7) -0.0013(8)
C1 0.0374(12) 0.0262(11) 0.0331(11) -0.0071(9) 0.0121(9) 0.0021(10)
C2 0.0529(16) 0.0372(15) 0.0623(17) -0.0193(13) 0.0247(14) -0.0043(13)
C3 0.0455(14) 0.0385(14) 0.0481(14) -0.0205(12) 0.0130(12) -0.0071(12)
C4 0.0342(11) 0.0259(11) 0.0230(10) -0.0040(8) 0.0074(8) -0.0029(9)
C5 0.0534(15) 0.0493(16) 0.0429(14) 0.0009(12) 0.0122(12) 0.0215(14)
C6 0.0490(14) 0.0458(16) 0.0455(14) 0.0027(12) 0.0225(12) 0.0089(12)
C7 0.0276(11) 0.0359(13) 0.0344(11) -0.0041(10) 0.0039(9) -0.0056(10)
C8 0.0487(15) 0.0551(18) 0.0560(17) 0.0037(14) 0.0211(13) -0.0114(14)
C9 0.0468(15) 0.073(2) 0.0363(14) 0.0012(14) -0.0041(12) -0.0068(15)
C10 0.0270(12) 0.0583(18) 0.081(2) -0.0209(17) 0.0087(13) -0.0014(13)

loop_
_atom_type_symbol
_atom_type_description
_atom_type_scat_dispersion_real
_atom_type_scat_dispersion_imag
_atom_type_scat_source
C C 0.0033 0.0016 'International Tables Vol C Tables 4.2.6.8 and 6.1.1.4'
H H 0.0000 0.0000 'International Tables Vol C Tables 4.2.6.8 and 6.1.1.4'
N N 0.0061 0.0033 'International Tables Vol C Tables 4.2.6.8 and 6.1.1.4'
Ag Ag -0.8971 1.1015 'International Tables Vol C Tables 4.2.6.8 and 6.1.1.4'

loop_
_geom_angle_atom_site_label_1
_geom_angle_atom_site_label_2
_geom_angle_atom_site_label_3
_geom_angle
_geom_angle_site_symmetry_1
_geom_angle_site_symmetry_3
N1 Ag N2 170.43(7) . 3_666
N1 Ag Ag 81.30(6) . 3_666
N2 Ag Ag 89.20(6) 3_666 3_666
C4 N1 C1 112.28(18) . .
C4 N1 Ag 127.83(14) . .
C1 N1 Ag 119.73(15) . .
C4 N2 C7 123.15(19) . .
C4 N2 Ag 117.97(15) . 3_666
C7 N2 Ag 118.86(14) . 3_666
N1 C1 C6 110.5(2) . .
N1 C1 C2 103.26(19) . .
C6 C1 C2 111.7(2) . .
N1 C1 C5 109.55(19) . .
C6 C1 C5 109.1(2) . .
C2 C1 C5 112.5(2) . .
C1 C2 C3 103.1(2) . .
C4 C3 C2 102.18(19) . .
N2 C4 N1 123.6(2) . .
N2 C4 C3 126.9(2) . .
N1 C4 C3 109.45(19) . .
N2 C7 C9 113.0(2) . .
N2 C7 C8 112.1(2) . .
C9 C7 C8 110.7(2) . .
N2 C7 C10 106.21(19) . .
C9 C7 C10 107.7(2) . .
C8 C7 C10 106.7(2) . .

loop_
_geom_bond_atom_site_label_1
_geom_bond_atom_site_label_2
_geom_bond_distance
_geom_bond_site_symmetry_2
Ag N1 2.085(2) .
Ag N2 2.102(2) 3_666
Ag Ag 2.677(3) 3_666
N1 C4 1.324(3) .
N1 C1 1.475(3) .
N2 C4 1.323(3) .
N2 C7 1.487(3) .
N2 Ag 2.102(2) 3_666
C1 C6 1.517(3) .
C1 C2 1.520(4) .
C1 C5 1.527(3) .
C2 C3 1.534(4) .
C3 C4 1.525(3) .
C7 C9 1.526(4) .
C7 C8 1.526(4) .
C7 C10 1.529(4) .

loop_
_geom_torsion_atom_site_label_1
_geom_torsion_atom_site_label_2
_geom_torsion_atom_site_label_3
_geom_torsion_atom_site_label_4
_geom_torsion
_geom_torsion_site_symmetry_1
N2 Ag N1 C4 9.7(5) 3_666
Ag Ag N1 C4 2.81(18) 3_666
N2 Ag N1 C1 -175.4(4) 3_666
Ag Ag N1 C1 177.72(16) 3_666
C4 N1 C1 C6 100.8(2) .
Ag N1 C1 C6 -74.9(2) .
C4 N1 C1 C2 -18.8(3) .
Ag N1 C1 C2 165.50(17) .
C4 N1 C1 C5 -138.9(2) .
Ag N1 C1 C5 45.4(2) .
N1 C1 C2 C3 29.4(2) .
C6 C1 C2 C3 -89.4(2) .
C5 C1 C2 C3 147.4(2) .
C1 C2 C3 C4 -29.3(3) .
C7 N2 C4 N1 -176.5(2) .
Ag N2 C4 N1 1.9(3) 3_666
C7 N2 C4 C3 5.3(4) .
Ag N2 C4 C3 -176.40(19) 3_666
C1 N1 C4 N2 -178.9(2) .
Ag N1 C4 N2 -3.7(3) .
C1 N1 C4 C3 -0.4(3) .
Ag N1 C4 C3 174.84(16) .
C2 C3 C4 N2 -162.4(2) .
C2 C3 C4 N1 19.2(3) .
C4 N2 C7 C9 -60.8(3) .
Ag N2 C7 C9 120.9(2) 3_666
C4 N2 C7 C8 65.1(3) .
Ag N2 C7 C8 -113.2(2) 3_666
C4 N2 C7 C10 -178.6(2) .
Ag N2 C7 C10 3.1(3) 3_666
